data_7113045
loop_
_publ_author_name
'Mangalum, Anshuman'
'Morgan, Brad P.'
'Hanley, Jessica M.'
'Jecen, Kristine M.'
'McGill, Charles J.'
'Robertson, Grant A.'
'Smith, Rhett C.'

_publ_section_title
;
 Interchromophore orientation scaffolding by m-terphenyl oxacyclophanes.
;
_journal_issue 28
_journal_name_full 'Chemical communications (Cambridge, England)'
_journal_page_first 5136
_journal_page_last 5138
_journal_paper_doi 10.1039/c0cc00247j
_journal_volume 46
_journal_year 2010
_chemical_formula_moiety 'C20 H12 Br5 I'
_chemical_formula_sum 'C20 H12 Br5 I'
_chemical_formula_weight 778.75
_chemical_name_systematic
;
?
;
_space_group_IT_number 2
_symmetry_cell_setting triclinic
_symmetry_space_group_name_Hall '-P 1'
_symmetry_space_group_name_H-M 'P -1'
_atom_sites_solution_hydrogens geom
_atom_sites_solution_primary direct
_atom_sites_solution_secondary difmap
_audit_creation_method SHELXL-97
_cell_angle_alpha 68.30(3)
_cell_angle_beta 75.05(3)
_cell_angle_gamma 76.79(3)
_cell_formula_units_Z 2
_cell_length_a 10.327(2)
_cell_length_b 10.367(2)
_cell_length_c 11.470(2)
_cell_measurement_reflns_used 3689
_cell_measurement_temperature 153(2)
_cell_measurement_theta_max 26.3981
_cell_measurement_theta_min 2.6500
_cell_volume 1090.1(4)
_computing_cell_refinement 'CrystalClear (Rigaku/MSC,2001)'
_computing_data_collection 'CrystalClear (Rigaku/MSC,2001)'
_computing_data_reduction 'CrystalClear (Rigaku/MSC,2001)'
_computing_molecular_graphics 'SHELXTL 6.10 (Bruker AXS,2000)'
_computing_publication_material 'SHELXTL 6.10 (Bruker AXS,2000)'
_computing_structure_refinement 'SHELXTL 6.10 (Bruker AXS,2000)'
_computing_structure_solution 'SHELXTL 6.10 (Bruker AXS,2000)'
_diffrn_ambient_temperature 153(2)
_diffrn_detector_area_resol_mean 14.6306
_diffrn_measured_fraction_theta_full 0.990
_diffrn_measured_fraction_theta_max 0.990
_diffrn_measurement_details
;
scan:
Number of images: 260
Slice: -40.0000 - 90.0000
Image width: 0.5000
Exp time: 15.0000
Rotation axis: Omega
Omega: 0.0000
Chi: 45.0000
Phi: 0.0000
XTD: 27.6736
2theta: -0.2907
scan:
Number of images: 260
Slice: -40.0000 - 80.0000
Image width: 0.5000
Exp time: 15.0000
Rotation axis: Omega
Omega: 0.0000
Chi: 45.0000
Phi: 90.0000
XTD: 27.6736
2theta: -0.2907
;
_diffrn_measurement_device
;
Mercury CCD (2x2 bin mode)
;
_diffrn_measurement_device_details
;
AFC8: Eulerian 3 circle
;
_diffrn_measurement_method omega
_diffrn_radiation_detector CCD
_diffrn_radiation_monochromator 'Graphite Monochromator'
_diffrn_radiation_source 'Sealed Tube'
_diffrn_radiation_type MoK\a
_diffrn_radiation_wavelength 0.71073
_diffrn_reflns_av_R_equivalents 0.0207
_diffrn_reflns_av_sigmaI/netI 0.0255
_diffrn_reflns_limit_h_max 12
_diffrn_reflns_limit_h_min -12
_diffrn_reflns_limit_k_max 12
_diffrn_reflns_limit_k_min -11
_diffrn_reflns_limit_l_max 13
_diffrn_reflns_limit_l_min -11
_diffrn_reflns_number 8438
_diffrn_reflns_reduction_process 'Lp corrections applied'
_diffrn_reflns_theta_full 25.10
_diffrn_reflns_theta_max 25.10
_diffrn_reflns_theta_min 2.65
_diffrn_standards_decay_% 0
_diffrn_standards_interval_count 0
_diffrn_standards_interval_time 0
_diffrn_standards_number 0
_exptl_absorpt_coefficient_mu 10.634
_exptl_absorpt_correction_T_max 0.2254
_exptl_absorpt_correction_T_min 0.0812
_exptl_absorpt_correction_type multi-scan
_exptl_absorpt_process_details 'REQAB, Rigaku/MSC, The Woodlands, TX, USA, 1999.'
_exptl_crystal_colour colourless
_exptl_crystal_density_diffrn 2.372
_exptl_crystal_density_method 'not measured'
_exptl_crystal_description chip
_exptl_crystal_F_000 720
_exptl_crystal_size_max 0.36
_exptl_crystal_size_mid 0.26
_exptl_crystal_size_min 0.14
_refine_diff_density_max 1.210
_refine_diff_density_min -1.052
_refine_diff_density_rms 0.127
_refine_ls_extinction_method none
_refine_ls_goodness_of_fit_ref 1.080
_refine_ls_hydrogen_treatment constr
_refine_ls_matrix_type full
_refine_ls_number_parameters 235
_refine_ls_number_reflns 3862
_refine_ls_number_restraints 0
_refine_ls_restrained_S_all 1.080
_refine_ls_R_factor_all 0.0353
_refine_ls_R_factor_gt 0.0316
_refine_ls_shift/su_max 0.001
_refine_ls_shift/su_mean 0.000
_refine_ls_structure_factor_coef Fsqd
_refine_ls_weighting_details 'calc w=1/[\s^2^(Fo^2^)+(0.0373P)^2^+3.0696P] where P=(Fo^2^+2Fc^2^)/3'
_refine_ls_weighting_scheme calc
_refine_ls_wR_factor_gt 0.0759
_refine_ls_wR_factor_ref 0.0790
_reflns_number_gt 3481
_reflns_number_total 3862
_reflns_threshold_expression >2sigma(I)
_cod_data_source_file c0cc00247j.txt
_cod_data_source_block briodoterphenyl
_cod_original_cell_volume 1090.2(4)
_cod_original_sg_symbol_H-M P-1
_cod_database_code 7113045

loop_
_symmetry_equiv_pos_as_xyz
'x, y, z'
'-x, -y, -z'

loop_
_atom_site_label
_atom_site_type_symbol
_atom_site_fract_x
_atom_site_fract_y
_atom_site_fract_z
_atom_site_U_iso_or_equiv
_atom_site_adp_type
_atom_site_occupancy
_atom_site_symmetry_multiplicity
_atom_site_calc_flag
_atom_site_refinement_flags
I1 I 0.08049(3) 0.94625(3) 0.18609(3) 0.03097(11) Uani 1 1 d .
Br1 Br 0.57153(5) 0.38854(5) 0.31318(7) 0.04463(17) Uani 1 1 d .
Br2 Br -0.19987(5) 0.57113(6) 0.40623(5) 0.03894(15) Uani 1 1 d .
Br3 Br 0.05767(5) 0.34754(5) 0.36311(5) 0.03552(14) Uani 1 1 d .
Br4 Br 0.44808(6) 1.20674(5) 0.05359(5) 0.03601(14) Uani 1 1 d .
Br5 Br 0.66339(6) 0.94739(6) 0.16906(6) 0.04310(15) Uani 1 1 d .
C1 C 0.2302(4) 0.7713(4) 0.2291(4) 0.0215(9) Uani 1 1 d .
C2 C 0.3248(4) 0.7692(4) 0.2986(4) 0.0199(9) Uani 1 1 d .
C3 C 0.4281(5) 0.6554(5) 0.3205(4) 0.0233(9) Uani 1 1 d .
H3 H 0.4940 0.6521 0.3665 0.028 Uiso 1 1 calc R
C4 C 0.4344(4) 0.5459(5) 0.2746(5) 0.0258(10) Uani 1 1 d .
C5 C 0.3402(4) 0.5471(4) 0.2082(4) 0.0228(9) Uani 1 1 d .
H5 H 0.3463 0.4711 0.1787 0.027 Uiso 1 1 calc R
C6 C 0.2364(4) 0.6596(4) 0.1844(4) 0.0207(9) Uani 1 1 d .
C7 C 0.1345(4) 0.6600(4) 0.1123(4) 0.0218(9) Uani 1 1 d .
C8 C 0.1645(5) 0.7049(5) -0.0213(4) 0.0274(10) Uani 1 1 d .
H8 H 0.2506 0.7323 -0.0652 0.033 Uiso 1 1 calc R
C9 C 0.0713(5) 0.7101(5) -0.0895(5) 0.0294(10) Uani 1 1 d .
H9 H 0.0935 0.7406 -0.1803 0.035 Uiso 1 1 calc R
C10 C -0.0555(5) 0.6712(5) -0.0272(5) 0.0286(10) Uani 1 1 d .
H10 H -0.1209 0.6775 -0.0748 0.034 Uiso 1 1 calc R
C11 C -0.0853(5) 0.6232(5) 0.1049(4) 0.0258(10) Uani 1 1 d .
H11 H -0.1713 0.5952 0.1481 0.031 Uiso 1 1 calc R
C12 C 0.0093(4) 0.6156(5) 0.1754(4) 0.0224(9) Uani 1 1 d .
C13 C -0.0132(5) 0.5496(5) 0.3185(4) 0.0269(10) Uani 1 1 d .
H13 H 0.0401 0.5934 0.3515 0.032 Uiso 1 1 calc R
C14 C 0.4713(5) 1.0119(5) 0.1654(4) 0.0282(10) Uani 1 1 d .
H14 H 0.4402 0.9539 0.1279 0.034 Uiso 1 1 calc R
C15 C 0.3896(5) 0.9923(5) 0.2976(4) 0.0243(9) Uani 1 1 d .
C16 C 0.3846(5) 1.0844(5) 0.3617(5) 0.0313(11) Uani 1 1 d .
H16 H 0.4347 1.1609 0.3217 0.038 Uiso 1 1 calc R
C17 C 0.3072(6) 1.0657(5) 0.4837(5) 0.0346(11) Uani 1 1 d .
H17 H 0.3049 1.1287 0.5270 0.041 Uiso 1 1 calc R
C18 C 0.2340(6) 0.9563(5) 0.5413(5) 0.0376(12) Uani 1 1 d .
H18 H 0.1799 0.9442 0.6242 0.045 Uiso 1 1 calc R
C19 C 0.2386(5) 0.8637(5) 0.4793(5) 0.0317(11) Uani 1 1 d .
H19 H 0.1879 0.7878 0.5208 0.038 Uiso 1 1 calc R
C20 C 0.3161(4) 0.8788(4) 0.3564(4) 0.0207(9) Uani 1 1 d .

loop_
_atom_site_aniso_label
_atom_site_aniso_U_11
_atom_site_aniso_U_22
_atom_site_aniso_U_33
_atom_site_aniso_U_23
_atom_site_aniso_U_13
_atom_site_aniso_U_12
I1 0.02926(18) 0.02369(17) 0.04038(19) -0.01420(13) -0.00905(13) 0.00409(12)
Br1 0.0328(3) 0.0286(3) 0.0885(5) -0.0323(3) -0.0299(3) 0.0074(2)
Br2 0.0268(3) 0.0604(4) 0.0354(3) -0.0223(2) 0.0023(2) -0.0159(2)
Br3 0.0420(3) 0.0312(3) 0.0304(3) 0.0007(2) -0.0115(2) -0.0131(2)
Br4 0.0472(3) 0.0317(3) 0.0273(2) -0.0053(2) -0.0006(2) -0.0172(2)
Br5 0.0339(3) 0.0440(3) 0.0458(3) -0.0174(2) 0.0079(2) -0.0082(2)
C1 0.017(2) 0.016(2) 0.029(2) -0.0047(17) -0.0021(17) -0.0058(16)
C2 0.019(2) 0.018(2) 0.022(2) -0.0088(17) 0.0043(16) -0.0071(16)
C3 0.022(2) 0.021(2) 0.032(2) -0.0122(18) -0.0045(18) -0.0082(17)
C4 0.020(2) 0.019(2) 0.042(3) -0.013(2) -0.0073(19) -0.0038(17)
C5 0.020(2) 0.017(2) 0.034(2) -0.0117(18) -0.0018(18) -0.0061(17)
C6 0.017(2) 0.018(2) 0.025(2) -0.0065(17) 0.0023(17) -0.0058(16)
C7 0.024(2) 0.018(2) 0.027(2) -0.0107(17) -0.0067(18) -0.0022(17)
C8 0.030(2) 0.021(2) 0.029(2) -0.0056(18) -0.0011(19) -0.0096(19)
C9 0.035(3) 0.021(2) 0.027(2) -0.0039(19) -0.006(2) -0.0003(19)
C10 0.033(3) 0.023(2) 0.032(2) -0.0084(19) -0.014(2) -0.0004(19)
C11 0.024(2) 0.025(2) 0.031(2) -0.0129(19) -0.0064(19) -0.0014(18)
C12 0.024(2) 0.021(2) 0.025(2) -0.0098(18) -0.0032(18) -0.0066(17)
C13 0.024(2) 0.031(2) 0.028(2) -0.0094(19) -0.0015(19) -0.0132(19)
C14 0.036(3) 0.030(2) 0.025(2) -0.0128(19) 0.003(2) -0.020(2)
C15 0.029(2) 0.019(2) 0.025(2) -0.0081(18) -0.0011(19) -0.0079(18)
C16 0.041(3) 0.024(2) 0.031(2) -0.012(2) -0.001(2) -0.012(2)
C17 0.048(3) 0.031(3) 0.029(2) -0.019(2) -0.006(2) 0.000(2)
C18 0.046(3) 0.031(3) 0.028(2) -0.015(2) 0.010(2) -0.002(2)
C19 0.031(3) 0.025(2) 0.033(3) -0.010(2) 0.008(2) -0.009(2)
C20 0.018(2) 0.017(2) 0.025(2) -0.0061(17) -0.0016(17) -0.0025(16)

loop_
_atom_type_symbol
_atom_type_description
_atom_type_scat_dispersion_real
_atom_type_scat_dispersion_imag
_atom_type_scat_source
C C 0.0033 0.0016 'International Tables Vol C Tables 4.2.6.8 and 6.1.1.4'
H H 0.0000 0.0000 'International Tables Vol C Tables 4.2.6.8 and 6.1.1.4'
Br Br -0.2901 2.4595 'International Tables Vol C Tables 4.2.6.8 and 6.1.1.4'
I I -0.4742 1.8119 'International Tables Vol C Tables 4.2.6.8 and 6.1.1.4'

loop_
_geom_angle_atom_site_label_1
_geom_angle_atom_site_label_2
_geom_angle_atom_site_label_3
_geom_angle
C2 C1 C6 121.4(4)
C2 C1 I1 119.2(3)
C6 C1 I1 119.3(3)
C3 C2 C1 118.6(4)
C3 C2 C20 118.0(4)
C1 C2 C20 123.3(4)
C2 C3 C4 119.7(4)
C2 C3 H3 120.2
C4 C3 H3 120.2
C5 C4 C3 121.7(4)
C5 C4 Br1 119.7(3)
C3 C4 Br1 118.5(4)
C4 C5 C6 119.8(4)
C4 C5 H5 120.1
C6 C5 H5 120.1
C5 C6 C1 118.8(4)
C5 C6 C7 119.5(4)
C1 C6 C7 121.7(4)
C12 C7 C8 118.8(4)
C12 C7 C6 121.5(4)
C8 C7 C6 119.7(4)
C9 C8 C7 120.8(4)
C9 C8 H8 119.6
C7 C8 H8 119.6
C8 C9 C10 120.6(4)
C8 C9 H9 119.7
C10 C9 H9 119.7
C11 C10 C9 119.2(4)
C11 C10 H10 120.4
C9 C10 H10 120.4
C10 C11 C12 120.7(4)
C10 C11 H11 119.6
C12 C11 H11 119.6
C11 C12 C7 119.8(4)
C11 C12 C13 122.3(4)
C7 C12 C13 117.7(4)
C12 C13 Br2 115.2(3)
C12 C13 Br3 109.3(3)
Br2 C13 Br3 108.4(2)
C12 C13 H13 107.9
Br2 C13 H13 107.9
Br3 C13 H13 107.9
C15 C14 Br5 111.0(3)
C15 C14 Br4 112.5(3)
Br5 C14 Br4 109.0(2)
C15 C14 H14 108.0
Br5 C14 H14 108.0
Br4 C14 H14 108.0
C16 C15 C20 119.9(4)
C16 C15 C14 121.3(4)
C20 C15 C14 118.7(4)
C17 C16 C15 120.6(4)
C17 C16 H16 119.7
C15 C16 H16 119.7
C18 C17 C16 119.9(5)
C18 C17 H17 120.1
C16 C17 H17 120.1
C17 C18 C19 120.1(5)
C17 C18 H18 119.9
C19 C18 H18 119.9
C18 C19 C20 121.6(4)
C18 C19 H19 119.2
C20 C19 H19 119.2
C19 C20 C15 117.8(4)
C19 C20 C2 118.9(4)
C15 C20 C2 123.1(4)

loop_
_geom_bond_atom_site_label_1
_geom_bond_atom_site_label_2
_geom_bond_distance
I1 C1 2.091(4)
Br1 C4 1.896(5)
Br2 C13 1.936(5)
Br3 C13 1.971(5)
Br4 C14 1.950(5)
Br5 C14 1.949(5)
C1 C2 1.403(6)
C1 C6 1.412(6)
C2 C3 1.392(6)
C2 C20 1.490(6)
C3 C4 1.400(6)
C3 H3 0.9500
C4 C5 1.377(7)
C5 C6 1.389(6)
C5 H5 0.9500
C6 C7 1.495(6)
C7 C12 1.396(6)
C7 C8 1.398(6)
C8 C9 1.370(7)
C8 H8 0.9500
C9 C10 1.391(7)
C9 H9 0.9500
C10 C11 1.382(7)
C10 H10 0.9500
C11 C12 1.393(6)
C11 H11 0.9500
C12 C13 1.504(6)
C13 H13 1.0000
C14 C15 1.497(6)
C14 H14 1.0000
C15 C16 1.390(7)
C15 C20 1.405(6)
C16 C17 1.388(7)
C16 H16 0.9500
C17 C18 1.369(8)
C17 H17 0.9500
C18 C19 1.377(7)
C18 H18 0.9500
C19 C20 1.401(6)
C19 H19 0.9500
